data_1573417
loop_
_publ_author_name
'Joshi, Hemant'
'Singh, Sohan'
'Mahala, Suman'
'Bhuvanesh, Nattamai'

_publ_section_title
;
 Pd(II) NCSe-Pincer Complexes for Regioselective Cross-Dehydrogenative
 Coupling of Arylthiophenes with Hetero(arenes)
;
_journal_name_full 'Catalysis Science &amp; Technology'
_journal_paper_doi 10.1039/D4CY01198H
_journal_year 2025
_chemical_formula_moiety 'C18 H20 Cl N O Pd Se'
_chemical_formula_sum 'C18 H20 Cl N O Pd Se'
_chemical_formula_weight 487.16
_space_group_crystal_system triclinic
_space_group_IT_number 2
_space_group_name_Hall '-P 1'
_space_group_name_H-M_alt 'P -1'
_atom_sites_solution_hydrogens geom
_atom_sites_solution_primary dual
_audit_creation_date 2022-07-20
_audit_creation_method
;
Olex2 1.5
(compiled 2022.04.07 svn.rca3783a0 for OlexSys, GUI svn.r6498)
;
_audit_update_record
;
2024-10-07 deposited with the CCDC.	2024-12-06 downloaded from the CCDC.
;
_cell_angle_alpha 86.5300(10)
_cell_angle_beta 85.3220(10)
_cell_angle_gamma 82.6850(10)
_cell_formula_units_Z 4
_cell_length_a 9.2684(3)
_cell_length_b 13.6019(4)
_cell_length_c 14.1589(5)
_cell_measurement_reflns_used 9717
_cell_measurement_temperature 110.00
_cell_measurement_theta_max 70.142
_cell_measurement_theta_min 3.135
_cell_volume 1762.29(10)
_computing_cell_refinement 'SAINT V8.38A (Bruker, 2018)'
_computing_data_reduction 'SAINT V8.38A (Bruker, 2018)'
_computing_molecular_graphics 'Olex2 1.5 (Dolomanov et al., 2009)'
_computing_publication_material 'Olex2 1.5 (Dolomanov et al., 2009)'
_computing_structure_refinement 'XL  (Sheldrick, 2008)'
_computing_structure_solution 'SHELXT 2018/2 (Sheldrick, 2018)'
_diffrn_ambient_temperature 110.00
_diffrn_measured_fraction_theta_full 0.998
_diffrn_measured_fraction_theta_max 0.995
_diffrn_measurement_device_type 'Bruker Venture (PHOTON III)'
_diffrn_measurement_method '\f and \w scans'
_diffrn_radiation_type CuK\a
_diffrn_radiation_wavelength 1.54178
_diffrn_reflns_av_R_equivalents 0.0401
_diffrn_reflns_av_unetI/netI 0.0263
_diffrn_reflns_Laue_measured_fraction_full 0.998
_diffrn_reflns_Laue_measured_fraction_max 0.995
_diffrn_reflns_limit_h_max 11
_diffrn_reflns_limit_h_min -10
_diffrn_reflns_limit_k_max 16
_diffrn_reflns_limit_k_min -16
_diffrn_reflns_limit_l_max 17
_diffrn_reflns_limit_l_min -17
_diffrn_reflns_number 40574
_diffrn_reflns_point_group_measured_fraction_full 0.998
_diffrn_reflns_point_group_measured_fraction_max 0.995
_diffrn_reflns_theta_full 67.679
_diffrn_reflns_theta_max 70.176
_diffrn_reflns_theta_min 3.136
_diffrn_source_current 1.0
_diffrn_source_power 0.05
_diffrn_source_voltage 50.0
_diffrn_standards_number 0
_exptl_absorpt_coefficient_mu 12.268
_exptl_absorpt_correction_T_max 0.3841
_exptl_absorpt_correction_T_min 0.2130
_exptl_absorpt_correction_type multi-scan
_exptl_absorpt_process_details
;
SADABS-2016/2 (Bruker,2016/2) was used for absorption correction.
wR2(int) was 0.1097 before and 0.0569 after correction.
The Ratio of minimum to maximum transmission is 0.5545.
The \l/2 correction factor is Not present.
;
_exptl_crystal_colour brown
_exptl_crystal_colour_primary brown
_exptl_crystal_density_diffrn 1.836
_exptl_crystal_description block
_exptl_crystal_F_000 960
_exptl_crystal_size_max 0.082
_exptl_crystal_size_mid 0.034
_exptl_crystal_size_min 0.023
_refine_diff_density_max 0.474
_refine_diff_density_min -0.773
_refine_diff_density_rms 0.080
_refine_ls_extinction_method none
_refine_ls_goodness_of_fit_ref 1.056
_refine_ls_hydrogen_treatment constr
_refine_ls_matrix_type full
_refine_ls_number_parameters 421
_refine_ls_number_reflns 6695
_refine_ls_number_restraints 0
_refine_ls_restrained_S_all 1.056
_refine_ls_R_factor_all 0.0197
_refine_ls_R_factor_gt 0.0194
_refine_ls_shift/su_max 0.002
_refine_ls_shift/su_mean 0.000
_refine_ls_structure_factor_coef Fsqd
_refine_ls_weighting_details 'w=1/[\s^2^(Fo^2^)+(0.0227P)^2^+1.6181P] where P=(Fo^2^+2Fc^2^)/3'
_refine_ls_weighting_scheme calc
_refine_ls_wR_factor_gt 0.0513
_refine_ls_wR_factor_ref 0.0516
_reflns_Friedel_coverage 0.000
_reflns_number_gt 6582
_reflns_number_total 6695
_reflns_threshold_expression 'I > 2\s(I)'
_cod_data_source_file d4cy01198h2.cif
_cod_data_source_block hjss202
_cod_database_code 1573417
_shelx_shelxl_version_number 2018/3
_shelx_space_group_comment
;
The symmetry employed for this shelxl refinement is uniquely defined
by the following loop, which should always be used as a source of
symmetry information in preference to the above space-group names.
They are only intended as comments.
;
_shelx_estimated_absorpt_t_max 0.766
_shelx_estimated_absorpt_t_min 0.433
_olex2_refinement_description
;
1. Fixed Uiso
 At 1.2 times of:
  All C(H) groups, All C(H,H) groups
 At 1.5 times of:
  All C(H,H,H) groups
2.a Secondary CH2 refined with riding coordinates:
 C1(H1A,H1B), C19(H19A,H19B)
2.b Aromatic/amide H refined with riding coordinates:
 C5(H5), C6(H6), C7(H7), C8(H8), C10(H10), C11(H11), C12(H12), C13(H13),
 C14(H14), C23(H23), C24(H24), C25(H25), C26(H26), C28(H28), C29(H29), C30(H30),
  C31(H31), C32(H32)
2.c Idealised Me refined as rotating group:
 C16(H16A,H16B,H16C), C17(H17A,H17B,H17C), C18(H18A,H18B,H18C), C34(H34A,H34B,
 H34C), C35(H35A,H35B,H35C), C36(H36A,H36B,H36C)
;
_olex2_submission_special_instructions 'No special instructions were received'

loop_
_space_group_symop_operation_xyz
'x, y, z'
'-x, -y, -z'

loop_
_atom_site_label
_atom_site_type_symbol
_atom_site_fract_x
_atom_site_fract_y
_atom_site_fract_z
_atom_site_U_iso_or_equiv
_atom_site_adp_type
_atom_site_occupancy
_atom_site_site_symmetry_order
_atom_site_calc_flag
_atom_site_refinement_flags_posn
_atom_site_refinement_flags_adp
_atom_site_refinement_flags_occupancy
_atom_site_disorder_assembly
_atom_site_disorder_group
Pd1 Pd 0.56215(2) 0.61958(2) 0.80285(2) 0.01310(5) Uani 1 1 d . . . . .
Se1 Se 0.55112(2) 0.79383(2) 0.77609(2) 0.01535(6) Uani 1 1 d . . . . .
Cl1 Cl 0.80398(5) 0.62493(4) 0.72741(4) 0.02170(11) Uani 1 1 d . . . . .
O1 O 0.28309(16) 0.80163(11) 0.88992(11) 0.0192(3) Uani 1 1 d . . . . .
N1 N 0.54964(19) 0.46504(13) 0.82139(12) 0.0158(3) Uani 1 1 d . . . . .
C1 C 0.3447(2) 0.84263(16) 0.80559(16) 0.0198(4) Uani 1 1 d . . . . .
H1A H 0.334913 0.915622 0.809562 0.024 Uiso 1 1 calc R U . . .
H1B H 0.288448 0.828202 0.752618 0.024 Uiso 1 1 calc R U . . .
C2 C 0.2527(2) 0.70386(16) 0.88600(14) 0.0165(4) Uani 1 1 d . . . . .
C3 C 0.3561(2) 0.62573(16) 0.85978(14) 0.0156(4) Uani 1 1 d . . . . .
C4 C 0.3080(2) 0.53072(16) 0.86830(14) 0.0166(4) Uani 1 1 d . . . . .
C5 C 0.1637(2) 0.51609(17) 0.89441(15) 0.0198(4) Uani 1 1 d . . . . .
H5 H 0.135177 0.451233 0.897718 0.024 Uiso 1 1 calc R U . . .
C6 C 0.0623(2) 0.59718(17) 0.91546(15) 0.0204(4) Uani 1 1 d . . . . .
H6 H -0.037276 0.589016 0.930909 0.024 Uiso 1 1 calc R U . . .
C7 C 0.1082(2) 0.69046(17) 0.91367(15) 0.0191(4) Uani 1 1 d . . . . .
H7 H 0.040542 0.745893 0.931492 0.023 Uiso 1 1 calc R U . . .
C8 C 0.4192(2) 0.44823(16) 0.84952(15) 0.0175(4) Uani 1 1 d . . . . .
H8 H 0.396089 0.382047 0.857896 0.021 Uiso 1 1 calc R U . . .
C9 C 0.6266(2) 0.83801(16) 0.88741(15) 0.0176(4) Uani 1 1 d . . . . .
C10 C 0.6282(2) 0.93958(17) 0.89428(17) 0.0234(5) Uani 1 1 d . . . . .
H10 H 0.591212 0.985492 0.846241 0.028 Uiso 1 1 calc R U . . .
C11 C 0.6853(3) 0.97242(19) 0.97298(18) 0.0292(5) Uani 1 1 d . . . . .
H11 H 0.686943 1.041436 0.979053 0.035 Uiso 1 1 calc R U . . .
C12 C 0.7398(3) 0.9049(2) 1.04256(18) 0.0303(5) Uani 1 1 d . . . . .
H12 H 0.777086 0.927997 1.096563 0.036 Uiso 1 1 calc R U . . .
C13 C 0.7402(3) 0.8037(2) 1.03375(18) 0.0304(5) Uani 1 1 d . . . . .
H13 H 0.779545 0.757699 1.080996 0.036 Uiso 1 1 calc R U . . .
C14 C 0.6831(3) 0.76974(18) 0.95589(16) 0.0236(5) Uani 1 1 d . . . . .
H14 H 0.682726 0.700642 0.949546 0.028 Uiso 1 1 calc R U . . .
C15 C 0.6672(2) 0.38092(16) 0.80360(16) 0.0198(4) Uani 1 1 d . . . . .
C16 C 0.7956(3) 0.40062(18) 0.85811(17) 0.0254(5) Uani 1 1 d . . . . .
H16A H 0.832049 0.462015 0.832220 0.038 Uiso 1 1 calc R U . . .
H16B H 0.873702 0.345126 0.851727 0.038 Uiso 1 1 calc R U . . .
H16C H 0.763307 0.407351 0.925310 0.038 Uiso 1 1 calc R U . . .
C17 C 0.6206(3) 0.28006(17) 0.83869(19) 0.0285(5) Uani 1 1 d . . . . .
H17A H 0.588549 0.281646 0.906330 0.043 Uiso 1 1 calc R U . . .
H17B H 0.703321 0.228192 0.829249 0.043 Uiso 1 1 calc R U . . .
H17C H 0.540115 0.265861 0.802924 0.043 Uiso 1 1 calc R U . . .
C18 C 0.7075(3) 0.38289(17) 0.69686(17) 0.0252(5) Uani 1 1 d . . . . .
H18A H 0.625552 0.365964 0.664066 0.038 Uiso 1 1 calc R U . . .
H18B H 0.793371 0.334539 0.683221 0.038 Uiso 1 1 calc R U . . .
H18C H 0.729393 0.449431 0.674772 0.038 Uiso 1 1 calc R U . . .
Pd2 Pd 0.48706(2) 0.83727(2) 0.43094(2) 0.01046(5) Uani 1 1 d . . . . .
Se2 Se 0.33140(2) 0.98931(2) 0.44025(2) 0.01249(6) Uani 1 1 d . . . . .
Cl2 Cl 0.60500(5) 0.92122(4) 0.29697(3) 0.01895(10) Uani 1 1 d . . . . .
O2 O 0.12778(15) 0.87135(10) 0.53392(10) 0.0150(3) Uani 1 1 d . . . . .
N2 N 0.63741(18) 0.70861(12) 0.45461(12) 0.0125(3) Uani 1 1 d . . . . .
C19 C 0.1863(2) 0.95992(15) 0.54444(15) 0.0156(4) Uani 1 1 d . . . . .
H19A H 0.232859 0.955227 0.605306 0.019 Uiso 1 1 calc R U . . .
H19B H 0.106106 1.015436 0.547174 0.019 Uiso 1 1 calc R U . . .
C20 C 0.2167(2) 0.78415(15) 0.55748(14) 0.0135(4) Uani 1 1 d . . . . .
C21 C 0.3632(2) 0.76490(14) 0.52612(14) 0.0130(4) Uani 1 1 d . . . . .
C22 C 0.4348(2) 0.67115(15) 0.55577(14) 0.0142(4) Uani 1 1 d . . . . .
C23 C 0.3647(2) 0.60244(15) 0.61356(15) 0.0168(4) Uani 1 1 d . . . . .
H23 H 0.416977 0.540979 0.633303 0.020 Uiso 1 1 calc R U . . .
C24 C 0.2181(2) 0.62443(15) 0.64203(14) 0.0166(4) Uani 1 1 d . . . . .
H24 H 0.168745 0.577957 0.680932 0.020 Uiso 1 1 calc R U . . .
C25 C 0.1443(2) 0.71476(15) 0.61325(14) 0.0155(4) Uani 1 1 d . . . . .
H25 H 0.043324 0.729712 0.631613 0.019 Uiso 1 1 calc R U . . .
C26 C 0.5849(2) 0.64851(14) 0.51789(14) 0.0146(4) Uani 1 1 d . . . . .
H26 H 0.643256 0.590266 0.539530 0.017 Uiso 1 1 calc R U . . .
C27 C 0.2004(2) 0.99874(15) 0.34057(14) 0.0140(4) Uani 1 1 d . . . . .
C28 C 0.1427(2) 1.09316(15) 0.30984(14) 0.0161(4) Uani 1 1 d . . . . .
H28 H 0.169258 1.149861 0.336981 0.019 Uiso 1 1 calc R U . . .
C29 C 0.0458(2) 1.10419(17) 0.23899(16) 0.0211(4) Uani 1 1 d . . . . .
H29 H 0.006483 1.168686 0.217138 0.025 Uiso 1 1 calc R U . . .
C30 C 0.0067(2) 1.02166(18) 0.20034(16) 0.0245(5) Uani 1 1 d . . . . .
H30 H -0.058817 1.029494 0.151460 0.029 Uiso 1 1 calc R U . . .
C31 C 0.0627(3) 0.92726(18) 0.23255(18) 0.0260(5) Uani 1 1 d . . . . .
H31 H 0.033624 0.870673 0.206635 0.031 Uiso 1 1 calc R U . . .
C32 C 0.1612(2) 0.91515(16) 0.30272(16) 0.0203(4) Uani 1 1 d . . . . .
H32 H 0.200976 0.850650 0.324317 0.024 Uiso 1 1 calc R U . . .
C33 C 0.7914(2) 0.68794(15) 0.41389(14) 0.0140(4) Uani 1 1 d . . . . .
C34 C 0.8670(2) 0.77860(15) 0.42912(16) 0.0183(4) Uani 1 1 d . . . . .
H34A H 0.818334 0.836985 0.395403 0.027 Uiso 1 1 calc R U . . .
H34B H 0.969439 0.766956 0.404669 0.027 Uiso 1 1 calc R U . . .
H34C H 0.861870 0.789996 0.497067 0.027 Uiso 1 1 calc R U . . .
C35 C 0.7850(2) 0.67291(16) 0.30830(15) 0.0198(4) Uani 1 1 d . . . . .
H35A H 0.735111 0.614879 0.300610 0.030 Uiso 1 1 calc R U . . .
H35B H 0.884348 0.662297 0.278121 0.030 Uiso 1 1 calc R U . . .
H35C H 0.731508 0.731905 0.278445 0.030 Uiso 1 1 calc R U . . .
C36 C 0.8762(2) 0.59654(15) 0.46093(16) 0.0183(4) Uani 1 1 d . . . . .
H36A H 0.880640 0.606834 0.528486 0.027 Uiso 1 1 calc R U . . .
H36B H 0.975354 0.586159 0.430478 0.027 Uiso 1 1 calc R U . . .
H36C H 0.826828 0.538095 0.453941 0.027 Uiso 1 1 calc R U . . .

loop_
_atom_site_aniso_label
_atom_site_aniso_U_11
_atom_site_aniso_U_22
_atom_site_aniso_U_33
_atom_site_aniso_U_23
_atom_site_aniso_U_13
_atom_site_aniso_U_12
Pd1 0.01170(8) 0.01503(8) 0.01278(8) -0.00046(6) -0.00019(5) -0.00311(5)
Se1 0.01548(11) 0.01642(11) 0.01434(11) 0.00125(8) 0.00018(8) -0.00457(8)
Cl1 0.0145(2) 0.0249(3) 0.0251(3) -0.0006(2) 0.00419(19) -0.00406(18)
O1 0.0184(7) 0.0163(7) 0.0220(8) 0.0010(6) 0.0026(6) -0.0026(6)
N1 0.0166(8) 0.0161(8) 0.0149(8) -0.0014(7) -0.0019(7) -0.0022(7)
C1 0.0151(10) 0.0190(10) 0.0244(11) 0.0050(9) -0.0006(8) -0.0024(8)
C2 0.0177(10) 0.0183(10) 0.0133(9) 0.0038(8) -0.0018(8) -0.0033(8)
C3 0.0147(10) 0.0209(10) 0.0117(9) 0.0014(8) -0.0016(7) -0.0050(8)
C4 0.0163(10) 0.0211(10) 0.0127(9) 0.0011(8) -0.0001(7) -0.0051(8)
C5 0.0198(11) 0.0241(11) 0.0169(10) 0.0031(8) -0.0022(8) -0.0097(8)
C6 0.0135(10) 0.0309(12) 0.0167(10) 0.0054(9) 0.0002(8) -0.0066(8)
C7 0.0151(10) 0.0258(11) 0.0148(10) 0.0044(8) -0.0004(8) 0.0007(8)
C8 0.0210(11) 0.0172(10) 0.0156(10) -0.0004(8) -0.0031(8) -0.0063(8)
C9 0.0146(10) 0.0226(11) 0.0166(10) -0.0040(8) 0.0017(8) -0.0059(8)
C10 0.0216(11) 0.0235(11) 0.0248(12) -0.0037(9) 0.0032(9) -0.0037(9)
C11 0.0274(12) 0.0291(12) 0.0327(13) -0.0138(10) 0.0069(10) -0.0101(10)
C12 0.0250(12) 0.0429(15) 0.0259(12) -0.0148(11) 0.0008(9) -0.0114(11)
C13 0.0301(13) 0.0406(14) 0.0223(12) 0.0016(10) -0.0070(10) -0.0097(11)
C14 0.0234(11) 0.0264(12) 0.0227(11) -0.0014(9) -0.0032(9) -0.0079(9)
C15 0.0192(10) 0.0172(10) 0.0223(11) -0.0017(8) -0.0017(8) 0.0001(8)
C16 0.0239(11) 0.0262(12) 0.0256(12) 0.0018(9) -0.0072(9) 0.0012(9)
C17 0.0277(12) 0.0185(11) 0.0375(14) -0.0007(10) 0.0034(10) -0.0001(9)
C18 0.0280(12) 0.0233(11) 0.0240(12) -0.0063(9) -0.0008(9) 0.0003(9)
Pd2 0.00883(7) 0.00985(8) 0.01244(8) 0.00152(5) -0.00152(5) -0.00070(5)
Se2 0.01050(10) 0.00999(10) 0.01703(11) 0.00031(8) -0.00282(8) -0.00078(7)
Cl2 0.0168(2) 0.0195(2) 0.0190(2) 0.00737(18) 0.00105(18) -0.00212(18)
O2 0.0111(6) 0.0128(7) 0.0208(7) 0.0003(5) -0.0012(5) -0.0008(5)
N2 0.0127(8) 0.0116(8) 0.0133(8) -0.0019(6) -0.0025(6) -0.0006(6)
C19 0.0155(9) 0.0135(9) 0.0171(10) -0.0020(8) 0.0013(8) -0.0002(7)
C20 0.0145(9) 0.0136(9) 0.0130(9) -0.0015(7) -0.0034(7) -0.0018(7)
C21 0.0137(9) 0.0140(9) 0.0122(9) -0.0016(7) -0.0029(7) -0.0031(7)
C22 0.0156(9) 0.0140(9) 0.0129(9) 0.0000(7) -0.0029(7) -0.0011(7)
C23 0.0196(10) 0.0148(10) 0.0158(10) 0.0013(8) -0.0031(8) -0.0015(8)
C24 0.0218(10) 0.0153(10) 0.0136(9) 0.0016(8) 0.0002(8) -0.0074(8)
C25 0.0142(9) 0.0186(10) 0.0144(9) -0.0032(8) -0.0003(7) -0.0043(8)
C26 0.0169(10) 0.0119(9) 0.0151(9) -0.0003(7) -0.0045(8) -0.0008(7)
C27 0.0093(9) 0.0179(10) 0.0140(9) 0.0005(8) 0.0007(7) -0.0004(7)
C28 0.0134(9) 0.0175(10) 0.0163(10) 0.0000(8) 0.0019(7) 0.0004(7)
C29 0.0168(10) 0.0240(11) 0.0196(10) 0.0028(9) -0.0011(8) 0.0063(8)
C30 0.0168(10) 0.0357(13) 0.0206(11) -0.0022(9) -0.0064(8) 0.0023(9)
C31 0.0228(11) 0.0286(12) 0.0291(12) -0.0084(10) -0.0070(9) -0.0058(9)
C32 0.0194(10) 0.0153(10) 0.0262(11) -0.0005(8) -0.0039(9) -0.0008(8)
C33 0.0111(9) 0.0138(9) 0.0167(10) -0.0014(8) -0.0015(7) 0.0013(7)
C34 0.0129(9) 0.0165(10) 0.0257(11) -0.0024(8) -0.0024(8) -0.0020(8)
C35 0.0208(11) 0.0215(11) 0.0167(10) -0.0038(8) -0.0010(8) 0.0005(8)
C36 0.0156(10) 0.0158(10) 0.0225(11) -0.0008(8) -0.0032(8) 0.0033(8)

loop_
_atom_type_symbol
_atom_type_description
_atom_type_scat_dispersion_real
_atom_type_scat_dispersion_imag
_atom_type_scat_source
C C 0.0181 0.0091 'International Tables Vol C Tables 4.2.6.8 and 6.1.1.4'
H H 0.0000 0.0000 'International Tables Vol C Tables 4.2.6.8 and 6.1.1.4'
Cl Cl 0.3639 0.7018 'International Tables Vol C Tables 4.2.6.8 and 6.1.1.4'
N N 0.0311 0.0180 'International Tables Vol C Tables 4.2.6.8 and 6.1.1.4'
O O 0.0492 0.0322 'International Tables Vol C Tables 4.2.6.8 and 6.1.1.4'
Pd Pd 0.1215 3.9337 'International Tables Vol C Tables 4.2.6.8 and 6.1.1.4'
Se Se -0.7943 1.1372 'International Tables Vol C Tables 4.2.6.8 and 6.1.1.4'

loop_
_geom_angle_atom_site_label_1
_geom_angle_atom_site_label_2
_geom_angle_atom_site_label_3
_geom_angle
_geom_angle_site_symmetry_1
_geom_angle_site_symmetry_3
_geom_angle_publ_flag
Se1 Pd1 Cl1 81.862(14) . . ?
N1 Pd1 Se1 173.91(5) . . ?
N1 Pd1 Cl1 102.42(5) . . ?
C3 Pd1 Se1 93.90(6) . . ?
C3 Pd1 Cl1 175.29(6) . . ?
C3 Pd1 N1 81.65(8) . . ?
C1 Se1 Pd1 104.00(6) . . ?
C9 Se1 Pd1 104.38(7) . . ?
C9 Se1 C1 97.75(9) . . ?
C1 O1 C2 115.25(16) . . ?
C8 N1 Pd1 110.82(14) . . ?
C8 N1 C15 120.52(18) . . ?
C15 N1 Pd1 128.64(13) . . ?
Se1 C1 H1A 108.6 . . ?
Se1 C1 H1B 108.6 . . ?
O1 C1 Se1 114.47(14) . . ?
O1 C1 H1A 108.6 . . ?
O1 C1 H1B 108.6 . . ?
H1A C1 H1B 107.6 . . ?
C3 C2 O1 123.77(18) . . ?
C3 C2 C7 122.1(2) . . ?
C7 C2 O1 114.11(19) . . ?
C2 C3 Pd1 132.73(16) . . ?
C2 C3 C4 115.63(19) . . ?
C4 C3 Pd1 111.50(15) . . ?
C3 C4 C8 115.63(18) . . ?
C5 C4 C3 122.9(2) . . ?
C5 C4 C8 121.4(2) . . ?
C4 C5 H5 120.4 . . ?
C6 C5 C4 119.2(2) . . ?
C6 C5 H5 120.4 . . ?
C5 C6 H6 120.5 . . ?
C5 C6 C7 119.08(19) . . ?
C7 C6 H6 120.5 . . ?
C2 C7 H7 119.6 . . ?
C6 C7 C2 120.8(2) . . ?
C6 C7 H7 119.6 . . ?
N1 C8 C4 119.55(19) . . ?
N1 C8 H8 120.2 . . ?
C4 C8 H8 120.2 . . ?
C10 C9 Se1 117.94(17) . . ?
C14 C9 Se1 120.53(16) . . ?
C14 C9 C10 121.5(2) . . ?
C9 C10 H10 120.7 . . ?
C11 C10 C9 118.6(2) . . ?
C11 C10 H10 120.7 . . ?
C10 C11 H11 119.8 . . ?
C12 C11 C10 120.3(2) . . ?
C12 C11 H11 119.8 . . ?
C11 C12 H12 119.8 . . ?
C11 C12 C13 120.4(2) . . ?
C13 C12 H12 119.8 . . ?
C12 C13 H13 120.0 . . ?
C14 C13 C12 120.0(2) . . ?
C14 C13 H13 120.0 . . ?
C9 C14 C13 119.2(2) . . ?
C9 C14 H14 120.4 . . ?
C13 C14 H14 120.4 . . ?
N1 C15 C16 106.42(17) . . ?
N1 C15 C17 112.75(18) . . ?
N1 C15 C18 107.04(17) . . ?
C16 C15 C17 108.82(19) . . ?
C18 C15 C16 111.22(19) . . ?
C18 C15 C17 110.54(19) . . ?
C15 C16 H16A 109.5 . . ?
C15 C16 H16B 109.5 . . ?
C15 C16 H16C 109.5 . . ?
H16A C16 H16B 109.5 . . ?
H16A C16 H16C 109.5 . . ?
H16B C16 H16C 109.5 . . ?
C15 C17 H17A 109.5 . . ?
C15 C17 H17B 109.5 . . ?
C15 C17 H17C 109.5 . . ?
H17A C17 H17B 109.5 . . ?
H17A C17 H17C 109.5 . . ?
H17B C17 H17C 109.5 . . ?
C15 C18 H18A 109.5 . . ?
C15 C18 H18B 109.5 . . ?
C15 C18 H18C 109.5 . . ?
H18A C18 H18B 109.5 . . ?
H18A C18 H18C 109.5 . . ?
H18B C18 H18C 109.5 . . ?
Se2 Pd2 Cl2 83.781(13) . . ?
N2 Pd2 Se2 166.69(4) . . ?
N2 Pd2 Cl2 102.57(5) . . ?
C21 Pd2 Se2 94.05(6) . . ?
C21 Pd2 Cl2 169.95(6) . . ?
C21 Pd2 N2 81.64(7) . . ?
C19 Se2 Pd2 102.62(6) . . ?
C27 Se2 Pd2 108.74(6) . . ?
C27 Se2 C19 96.14(8) . . ?
C20 O2 C19 115.73(15) . . ?
C26 N2 Pd2 111.38(13) . . ?
C26 N2 C33 120.44(17) . . ?
C33 N2 Pd2 127.94(12) . . ?
Se2 C19 H19A 109.0 . . ?
Se2 C19 H19B 109.0 . . ?
O2 C19 Se2 112.81(13) . . ?
O2 C19 H19A 109.0 . . ?
O2 C19 H19B 109.0 . . ?
H19A C19 H19B 107.8 . . ?
O2 C20 C25 113.97(17) . . ?
C21 C20 O2 123.92(18) . . ?
C21 C20 C25 122.07(19) . . ?
C20 C21 Pd2 131.42(15) . . ?
C20 C21 C22 115.75(18) . . ?
C22 C21 Pd2 112.18(14) . . ?
C21 C22 C26 115.68(18) . . ?
C23 C22 C21 122.66(19) . . ?
C23 C22 C26 121.58(18) . . ?
C22 C23 H23 120.3 . . ?
C24 C23 C22 119.49(19) . . ?
C24 C23 H23 120.3 . . ?
C23 C24 H24 120.3 . . ?
C25 C24 C23 119.34(19) . . ?
C25 C24 H24 120.3 . . ?
C20 C25 H25 119.7 . . ?
C24 C25 C20 120.64(19) . . ?
C24 C25 H25 119.7 . . ?
N2 C26 C22 118.82(18) . . ?
N2 C26 H26 120.6 . . ?
C22 C26 H26 120.6 . . ?
C28 C27 Se2 117.04(15) . . ?
C28 C27 C32 121.05(19) . . ?
C32 C27 Se2 121.88(15) . . ?
C27 C28 H28 120.3 . . ?
C27 C28 C29 119.4(2) . . ?
C29 C28 H28 120.3 . . ?
C28 C29 H29 120.0 . . ?
C30 C29 C28 120.1(2) . . ?
C30 C29 H29 120.0 . . ?
C29 C30 H30 119.9 . . ?
C29 C30 C31 120.3(2) . . ?
C31 C30 H30 119.9 . . ?
C30 C31 H31 119.9 . . ?
C30 C31 C32 120.2(2) . . ?
C32 C31 H31 119.9 . . ?
C27 C32 C31 118.9(2) . . ?
C27 C32 H32 120.5 . . ?
C31 C32 H32 120.5 . . ?
N2 C33 C34 107.18(15) . . ?
N2 C33 C35 106.84(16) . . ?
N2 C33 C36 113.33(16) . . ?
C34 C33 C36 108.46(16) . . ?
C35 C33 C34 111.20(17) . . ?
C35 C33 C36 109.84(17) . . ?
C33 C34 H34A 109.5 . . ?
C33 C34 H34B 109.5 . . ?
C33 C34 H34C 109.5 . . ?
H34A C34 H34B 109.5 . . ?
H34A C34 H34C 109.5 . . ?
H34B C34 H34C 109.5 . . ?
C33 C35 H35A 109.5 . . ?
C33 C35 H35B 109.5 . . ?
C33 C35 H35C 109.5 . . ?
H35A C35 H35B 109.5 . . ?
H35A C35 H35C 109.5 . . ?
H35B C35 H35C 109.5 . . ?
C33 C36 H36A 109.5 . . ?
C33 C36 H36B 109.5 . . ?
C33 C36 H36C 109.5 . . ?
H36A C36 H36B 109.5 . . ?
H36A C36 H36C 109.5 . . ?
H36B C36 H36C 109.5 . . ?

loop_
_geom_bond_atom_site_label_1
_geom_bond_atom_site_label_2
_geom_bond_distance
_geom_bond_site_symmetry_2
_geom_bond_publ_flag
Pd1 Se1 2.3679(3) . ?
Pd1 Cl1 2.4106(5) . ?
Pd1 N1 2.1192(17) . ?
Pd1 C3 2.005(2) . ?
Se1 C1 1.964(2) . ?
Se1 C9 1.933(2) . ?
O1 C1 1.397(3) . ?
O1 C2 1.399(3) . ?
N1 C8 1.286(3) . ?
N1 C15 1.494(3) . ?
C1 H1A 0.9900 . ?
C1 H1B 0.9900 . ?
C2 C3 1.385(3) . ?
C2 C7 1.395(3) . ?
C3 C4 1.415(3) . ?
C4 C5 1.394(3) . ?
C4 C8 1.445(3) . ?
C5 H5 0.9500 . ?
C5 C6 1.385(3) . ?
C6 H6 0.9500 . ?
C6 C7 1.387(3) . ?
C7 H7 0.9500 . ?
C8 H8 0.9500 . ?
C9 C10 1.393(3) . ?
C9 C14 1.388(3) . ?
C10 H10 0.9500 . ?
C10 C11 1.392(3) . ?
C11 H11 0.9500 . ?
C11 C12 1.386(4) . ?
C12 H12 0.9500 . ?
C12 C13 1.390(4) . ?
C13 H13 0.9500 . ?
C13 C14 1.388(3) . ?
C14 H14 0.9500 . ?
C15 C16 1.529(3) . ?
C15 C17 1.533(3) . ?
C15 C18 1.526(3) . ?
C16 H16A 0.9800 . ?
C16 H16B 0.9800 . ?
C16 H16C 0.9800 . ?
C17 H17A 0.9800 . ?
C17 H17B 0.9800 . ?
C17 H17C 0.9800 . ?
C18 H18A 0.9800 . ?
C18 H18B 0.9800 . ?
C18 H18C 0.9800 . ?
Pd2 Se2 2.3702(2) . ?
Pd2 Cl2 2.4114(5) . ?
Pd2 N2 2.1215(16) . ?
Pd2 C21 1.994(2) . ?
Se2 C19 1.971(2) . ?
Se2 C27 1.924(2) . ?
O2 C19 1.403(2) . ?
O2 C20 1.395(2) . ?
N2 C26 1.284(3) . ?
N2 C33 1.494(2) . ?
C19 H19A 0.9900 . ?
C19 H19B 0.9900 . ?
C20 C21 1.391(3) . ?
C20 C25 1.396(3) . ?
C21 C22 1.417(3) . ?
C22 C23 1.393(3) . ?
C22 C26 1.451(3) . ?
C23 H23 0.9500 . ?
C23 C24 1.386(3) . ?
C24 H24 0.9500 . ?
C24 C25 1.384(3) . ?
C25 H25 0.9500 . ?
C26 H26 0.9500 . ?
C27 C28 1.386(3) . ?
C27 C32 1.386(3) . ?
C28 H28 0.9500 . ?
C28 C29 1.389(3) . ?
C29 H29 0.9500 . ?
C29 C30 1.379(3) . ?
C30 H30 0.9500 . ?
C30 C31 1.387(3) . ?
C31 H31 0.9500 . ?
C31 C32 1.392(3) . ?
C32 H32 0.9500 . ?
C33 C34 1.528(3) . ?
C33 C35 1.528(3) . ?
C33 C36 1.531(3) . ?
C34 H34A 0.9800 . ?
C34 H34B 0.9800 . ?
C34 H34C 0.9800 . ?
C35 H35A 0.9800 . ?
C35 H35B 0.9800 . ?
C35 H35C 0.9800 . ?
C36 H36A 0.9800 . ?
C36 H36B 0.9800 . ?
C36 H36C 0.9800 . ?

loop_
_geom_torsion_atom_site_label_1
_geom_torsion_atom_site_label_2
_geom_torsion_atom_site_label_3
_geom_torsion_atom_site_label_4
_geom_torsion
_geom_torsion_site_symmetry_1
_geom_torsion_site_symmetry_2
_geom_torsion_site_symmetry_3
_geom_torsion_site_symmetry_4
_geom_torsion_publ_flag
Pd1 N1 C8 C4 -3.0(2) . . . . ?
Pd1 N1 C15 C16 52.8(2) . . . . ?
Pd1 N1 C15 C17 172.00(15) . . . . ?
Pd1 N1 C15 C18 -66.2(2) . . . . ?
Pd1 C3 C4 C5 -171.63(17) . . . . ?
Pd1 C3 C4 C8 9.3(2) . . . . ?
Se1 C9 C10 C11 -178.55(17) . . . . ?
Se1 C9 C14 C13 178.21(18) . . . . ?
O1 C2 C3 Pd1 -10.2(3) . . . . ?
O1 C2 C3 C4 174.48(18) . . . . ?
O1 C2 C7 C6 -178.61(18) . . . . ?
C1 O1 C2 C3 56.6(3) . . . . ?
C1 O1 C2 C7 -125.18(19) . . . . ?
C2 O1 C1 Se1 -74.92(19) . . . . ?
C2 C3 C4 C5 4.7(3) . . . . ?
C2 C3 C4 C8 -174.41(18) . . . . ?
C3 C2 C7 C6 -0.3(3) . . . . ?
C3 C4 C5 C6 -1.7(3) . . . . ?
C3 C4 C8 N1 -4.1(3) . . . . ?
C4 C5 C6 C7 -2.5(3) . . . . ?
C5 C4 C8 N1 176.8(2) . . . . ?
C5 C6 C7 C2 3.5(3) . . . . ?
C7 C2 C3 Pd1 171.68(16) . . . . ?
C7 C2 C3 C4 -3.6(3) . . . . ?
C8 N1 C15 C16 -129.2(2) . . . . ?
C8 N1 C15 C17 -10.0(3) . . . . ?
C8 N1 C15 C18 111.8(2) . . . . ?
C8 C4 C5 C6 177.36(19) . . . . ?
C9 C10 C11 C12 0.3(3) . . . . ?
C10 C9 C14 C13 1.2(3) . . . . ?
C10 C11 C12 C13 1.0(4) . . . . ?
C11 C12 C13 C14 -1.3(4) . . . . ?
C12 C13 C14 C9 0.2(4) . . . . ?
C14 C9 C10 C11 -1.4(3) . . . . ?
C15 N1 C8 C4 178.63(18) . . . . ?
Pd2 N2 C26 C22 5.2(2) . . . . ?
Pd2 N2 C33 C34 49.4(2) . . . . ?
Pd2 N2 C33 C35 -69.84(19) . . . . ?
Pd2 N2 C33 C36 169.05(13) . . . . ?
Pd2 C21 C22 C23 -172.56(16) . . . . ?
Pd2 C21 C22 C26 4.2(2) . . . . ?
Se2 C27 C28 C29 -179.06(15) . . . . ?
Se2 C27 C32 C31 178.21(17) . . . . ?
O2 C20 C21 Pd2 -8.7(3) . . . . ?
O2 C20 C21 C22 -178.60(17) . . . . ?
O2 C20 C25 C24 179.80(17) . . . . ?
C19 O2 C20 C21 -47.8(3) . . . . ?
C19 O2 C20 C25 134.49(18) . . . . ?
C20 O2 C19 Se2 77.48(18) . . . . ?
C20 C21 C22 C23 -0.7(3) . . . . ?
C20 C21 C22 C26 176.06(17) . . . . ?
C21 C20 C25 C24 2.0(3) . . . . ?
C21 C22 C23 C24 1.6(3) . . . . ?
C21 C22 C26 N2 -6.6(3) . . . . ?
C22 C23 C24 C25 -0.6(3) . . . . ?
C23 C22 C26 N2 170.26(19) . . . . ?
C23 C24 C25 C20 -1.1(3) . . . . ?
C25 C20 C21 Pd2 168.81(15) . . . . ?
C25 C20 C21 C22 -1.1(3) . . . . ?
C26 N2 C33 C34 -124.37(19) . . . . ?
C26 N2 C33 C35 116.4(2) . . . . ?
C26 N2 C33 C36 -4.8(3) . . . . ?
C26 C22 C23 C24 -175.02(19) . . . . ?
C27 C28 C29 C30 0.5(3) . . . . ?
C28 C27 C32 C31 0.2(3) . . . . ?
C28 C29 C30 C31 0.6(3) . . . . ?
C29 C30 C31 C32 -1.4(4) . . . . ?
C30 C31 C32 C27 1.0(4) . . . . ?
C32 C27 C28 C29 -1.0(3) . . . . ?
C33 N2 C26 C22 179.98(17) . . . . ?
